data_7203942
loop_
_publ_author_name
'Barbieux-Flammang, Monique'
'Vandevoorde, S\'everine'
'Flammang, Robert'
'Wong, Ming Wah'
'Bibas, Herv\'e'
'Kennard, Colin H. L.'
'Wentrup, Curt'

_publ_section_title
;
 Monomer, dimers and trimers of cyanogen N-oxide,
 N&#xE007;C--C&#xE007;N\\rightarrow O. An X-ray, FVT-MS/IR and
 theoretical investigation
;
_journal_issue 3
_journal_name_full 'Journal of the Chemical Society, Perkin Transactions 2'
_journal_page_first 473
_journal_paper_doi 10.1039/a908653f
_journal_year 2000
_chemical_formula_sum 'C6 N6 O3'
_chemical_formula_weight 204.12
_chemical_name_systematic
; 
 ? 
;
_space_group_IT_number 61
_symmetry_cell_setting orthorhombic
_symmetry_space_group_name_Hall '-P 2ac 2ab'
_symmetry_space_group_name_H-M 'P b c a'
_atom_sites_solution_hydrogens geom
_atom_sites_solution_primary direct
_atom_sites_solution_secondary difmap
_audit_creation_method SHELXL-97
_cell_angle_alpha 90.00
_cell_angle_beta 90.00
_cell_angle_gamma 90.00
_cell_formula_units_Z 8
_cell_length_a 11.198(4)
_cell_length_b 9.393(2)
_cell_length_c 15.277(4)
_cell_measurement_reflns_used 25
_cell_measurement_temperature 293(2)
_cell_measurement_theta_max 12
_cell_measurement_theta_min 10
_cell_volume 1606.9(8)
_computing_cell_refinement CAD4
_computing_data_collection CAD4
_computing_data_reduction XTAL3.2
_computing_molecular_graphics PLATON
_computing_structure_refinement 'SHELXL-97 (Sheldrick, 1997)'
_computing_structure_solution 'SHELXS-97 (Sheldrick, 1990)'
_diffrn_ambient_temperature 293(2)
_diffrn_measured_fraction_theta_full 0.861
_diffrn_measured_fraction_theta_max 0.861
_diffrn_measurement_device_type 'Enraf Nonius CAD4'
_diffrn_measurement_method 'omega scans'
_diffrn_radiation_monochromator graphite
_diffrn_radiation_source 'fine-focus sealed tube'
_diffrn_radiation_type MoK\a
_diffrn_radiation_wavelength 0.71073
_diffrn_reflns_av_R_equivalents 0.0370
_diffrn_reflns_av_sigmaI/netI 0.1769
_diffrn_reflns_limit_h_max 13
_diffrn_reflns_limit_h_min 0
_diffrn_reflns_limit_k_max 11
_diffrn_reflns_limit_k_min 0
_diffrn_reflns_limit_l_max 0
_diffrn_reflns_limit_l_min -18
_diffrn_reflns_number 1431
_diffrn_reflns_theta_full 24.97
_diffrn_reflns_theta_max 24.97
_diffrn_reflns_theta_min 2.67
_diffrn_standards_interval_time 120
_diffrn_standards_number 3
_exptl_absorpt_coefficient_mu 0.141
_exptl_absorpt_correction_type none
_exptl_crystal_colour colourless
_exptl_crystal_density_diffrn 1.687
_exptl_crystal_density_method 'not measured'
_exptl_crystal_description prism
_exptl_crystal_F_000 816
_exptl_crystal_size_max 0.5
_exptl_crystal_size_mid 0.3
_exptl_crystal_size_min 0.2
_refine_diff_density_max 0.454
_refine_diff_density_min -0.489
_refine_diff_density_rms 0.160
_refine_ls_extinction_method none
_refine_ls_goodness_of_fit_ref 0.963
_refine_ls_hydrogen_treatment mixed
_refine_ls_matrix_type full
_refine_ls_number_parameters 136
_refine_ls_number_reflns 1404
_refine_ls_number_restraints 0
_refine_ls_restrained_S_all 0.963
_refine_ls_R_factor_all 0.2762
_refine_ls_R_factor_gt 0.0928
_refine_ls_shift/su_max 0.000
_refine_ls_shift/su_mean 0.000
_refine_ls_structure_factor_coef Fsqd
_refine_ls_weighting_details 'w=1/[\s^2^(Fo^2^)+(0.1141P)^2^+0.0000P] where P=(Fo^2^+2Fc^2^)/3'
_refine_ls_weighting_scheme calc
_refine_ls_wR_factor_gt 0.2057
_refine_ls_wR_factor_ref 0.3034
_reflns_number_gt 419
_reflns_number_total 1404
_reflns_threshold_expression >2sigma(I)
_cod_data_source_file a908653f.txt
_cod_data_source_block cw4
_cod_depositor_comments
;
The following automatic conversions were performed:

'_refine_ls_weighting_scheme' value 'calc
w=1/[\s^2^(Fo^2^)+(0.1141P)^2^+0.0000P] where P=(Fo^2^+2Fc^2^)/3' was
changed to 'calc'. New tag '_refine_ls_weighting_details' was
created. The value of the new tag was set to
'w=1/[\s^2^(Fo^2^)+(0.1141P)^2^+0.0000P] where P=(Fo^2^+2Fc^2^)/3'.

Automatic conversion script
Id: cif_fix_values 3143 2015-03-26 13:38:13Z robertas 
;
_cod_original_sg_symbol_H-M Pbca
_cod_database_code 7203942

loop_
_symmetry_equiv_pos_as_xyz
'x, y, z'
'-x+1/2, -y, z+1/2'
'-x, y+1/2, -z+1/2'
'x+1/2, -y+1/2, -z'
'-x, -y, -z'
'x-1/2, y, -z-1/2'
'x, -y-1/2, z-1/2'
'-x-1/2, y-1/2, z'

loop_
_atom_site_label
_atom_site_type_symbol
_atom_site_fract_x
_atom_site_fract_y
_atom_site_fract_z
_atom_site_U_iso_or_equiv
_atom_site_adp_type
_atom_site_occupancy
_atom_site_calc_flag
_atom_site_refinement_flags
_atom_site_disorder_assembly
_atom_site_disorder_group
C3 C -0.1215(8) -0.0221(10) 0.6397(6) 0.044(2) Uani 1 d . . .
C4 C -0.1262(8) -0.0978(10) 0.7204(7) 0.045(2) Uani 1 d . . .
C6 C -0.2137(9) -0.1996(10) 0.7462(7) 0.051(3) Uani 1 d . . .
C10 C -0.3326(9) -0.0748(11) 0.4782(6) 0.052(3) Uani 1 d . . .
C12 C -0.1989(9) -0.0322(11) 0.5674(6) 0.047(3) Uani 1 d . . .
C13 C -0.4412(10) -0.1380(12) 0.4418(7) 0.055(3) Uani 1 d . . .
N2 N -0.0242(8) 0.0589(10) 0.6433(6) 0.060(2) Uani 1 d . . .
N5 N -0.0356(8) -0.0690(8) 0.7708(5) 0.055(2) Uani 1 d . . .
N7 N -0.2862(9) -0.2793(10) 0.7648(6) 0.073(3) Uani 1 d . . .
N9 N -0.2757(8) 0.0256(9) 0.4377(5) 0.061(3) Uani 1 d . . .
N11 N -0.2914(7) -0.1119(8) 0.5595(5) 0.050(2) Uani 1 d . . .
N14 N -0.5258(9) -0.1821(10) 0.4154(6) 0.068(3) Uani 1 d . . .
O1 O 0.0317(6) 0.0283(8) 0.7281(5) 0.070(2) Uani 1 d . . .
O2 O 0.0231(7) 0.1450(9) 0.5952(5) 0.077(3) Uani 1 d . . .
O8 O -0.1843(6) 0.0580(7) 0.4985(4) 0.061(2) Uani 1 d . . .

loop_
_atom_site_aniso_label
_atom_site_aniso_U_11
_atom_site_aniso_U_22
_atom_site_aniso_U_33
_atom_site_aniso_U_23
_atom_site_aniso_U_13
_atom_site_aniso_U_12
C3 0.046(6) 0.031(5) 0.054(6) 0.000(5) -0.002(5) -0.007(5)
C4 0.041(5) 0.034(5) 0.060(7) -0.014(5) -0.004(5) 0.000(5)
C6 0.050(6) 0.054(7) 0.050(6) -0.005(6) -0.007(5) 0.000(6)
C10 0.060(7) 0.056(7) 0.040(6) -0.001(6) -0.006(5) -0.008(6)
C12 0.050(6) 0.047(6) 0.045(6) 0.007(5) -0.002(5) -0.005(5)
C13 0.068(8) 0.062(7) 0.036(6) 0.007(6) -0.005(6) 0.002(6)
N2 0.057(6) 0.063(6) 0.061(6) -0.008(5) 0.004(5) -0.008(6)
N5 0.053(5) 0.041(5) 0.071(6) -0.003(5) -0.011(5) -0.006(5)
N7 0.086(7) 0.062(6) 0.070(7) 0.006(5) 0.007(6) -0.015(6)
N9 0.088(7) 0.046(6) 0.049(5) 0.001(5) -0.010(5) -0.013(5)
N11 0.047(5) 0.054(5) 0.049(5) -0.004(4) -0.004(4) -0.006(5)
N14 0.074(7) 0.079(7) 0.052(6) 0.011(5) -0.019(5) -0.015(6)
O1 0.058(5) 0.079(6) 0.071(5) -0.004(4) -0.007(4) -0.009(5)
O2 0.078(6) 0.078(6) 0.075(5) 0.016(5) 0.009(5) -0.022(5)
O8 0.072(5) 0.058(5) 0.053(4) 0.005(4) -0.005(4) -0.014(4)

loop_
_atom_type_symbol
_atom_type_description
_atom_type_scat_dispersion_real
_atom_type_scat_dispersion_imag
_atom_type_scat_source
C C 0.0033 0.0016 'International Tables Vol C Tables 4.2.6.8 and 6.1.1.4'
N N 0.0061 0.0033 'International Tables Vol C Tables 4.2.6.8 and 6.1.1.4'
O O 0.0106 0.0060 'International Tables Vol C Tables 4.2.6.8 and 6.1.1.4'

loop_
_geom_angle_atom_site_label_1
_geom_angle_atom_site_label_2
_geom_angle_atom_site_label_3
_geom_angle
_geom_angle_site_symmetry_1
_geom_angle_site_symmetry_3
_geom_angle_publ_flag
N2 C3 C12 125.2(9) . . ?
N2 C3 C4 106.3(9) . . ?
C12 C3 C4 128.5(9) . . ?
N5 C4 C3 112.3(8) . . ?
N5 C4 C6 120.8(9) . . ?
C3 C4 C6 126.8(9) . . ?
N7 C6 C4 177.8(11) . . ?
N9 C10 N11 116.9(9) . . ?
N9 C10 C13 121.5(9) . . ?
N11 C10 C13 121.4(9) . . ?
N11 C12 O8 112.8(8) . . ?
N11 C12 C3 127.6(9) . . ?
O8 C12 C3 119.4(9) . . ?
N14 C13 C10 177.6(12) . . ?
O2 N2 C3 135.5(9) . . ?
O2 N2 O1 118.6(8) . . ?
C3 N2 O1 105.9(8) . . ?
C4 N5 O1 106.8(7) . . ?
C10 N9 O8 101.5(7) . . ?
C12 N11 C10 102.1(9) . . ?
N5 O1 N2 108.7(7) . . ?
C12 O8 N9 106.7(7) . . ?

loop_
_geom_bond_atom_site_label_1
_geom_bond_atom_site_label_2
_geom_bond_distance
_geom_bond_site_symmetry_2
_geom_bond_publ_flag
C3 N2 1.330(11) . ?
C3 C12 1.407(13) . ?
C3 C4 1.424(13) . ?
C4 N5 1.302(10) . ?
C4 C6 1.425(14) . ?
C6 N7 1.141(11) . ?
C10 N9 1.296(11) . ?
C10 N11 1.370(11) . ?
C10 C13 1.463(14) . ?
C12 N11 1.283(11) . ?
C12 O8 1.362(10) . ?
C13 N14 1.110(11) . ?
N2 O2 1.215(10) . ?
N2 O1 1.468(10) . ?
N5 O1 1.353(9) . ?
N9 O8 1.414(10) . ?

loop_
_cod_related_entry_id
_cod_related_entry_database
_cod_related_entry_code
1 ChemSpider 8783606
